data_1520135
loop_
_publ_author_name
'Wu, Jianfeng'
'Zhao, Lang'
'Zhang, Peng'
'Zhang, Li'
'Guo, Mei'
'Tang, Jinkui'

_publ_section_title
;
 Linear 3d-4f compounds: synthesis, structure, and determination of the
 d-f magnetic interaction.
;
_journal_issue 26
_journal_name_full 'Dalton transactions (Cambridge, England : 2003)'
_journal_page_first 11935
_journal_page_last 11942
_journal_paper_doi 10.1039/c5dt01382h
_journal_volume 44
_journal_year 2015
_chemical_formula_moiety 'C74 H66 Cu2 N4 O24 Y2'
_chemical_formula_sum 'C74 H66 Cu2 N4 O24 Y2'
_chemical_formula_weight 1700.20
_space_group_crystal_system monoclinic
_space_group_IT_number 15
_space_group_name_Hall '-C 2yc'
_space_group_name_H-M_alt 'C 1 2/c 1'
_symmetry_space_group_name_Hall '-C 2yc'
_symmetry_space_group_name_H-M 'C 1 2/c 1'
_atom_sites_solution_hydrogens geom
_audit_creation_method SHELXL-2014/7
_audit_update_record
;
2015-05-06 deposited with the CCDC.
2015-05-29 downloaded from the CCDC.
;
_cell_angle_alpha 90
_cell_angle_beta 119.75(3)
_cell_angle_gamma 90
_cell_formula_units_Z 4
_cell_length_a 23.530(12)
_cell_length_b 16.641(8)
_cell_length_c 23.044(16)
_cell_measurement_reflns_used 2988
_cell_measurement_temperature 293(2)
_cell_measurement_theta_max 21.79
_cell_measurement_theta_min 2.45
_cell_volume 7834(8)
_computing_cell_refinement 'Bruker SAINT'
_computing_data_collection 'Bruker APEX2'
_computing_data_reduction 'Bruker SAINT'
_computing_molecular_graphics 'SHELXL-2014/7 (Sheldrick, 2014)'
_computing_structure_refinement 'SHELXL-2014/7 (Sheldrick, 2014)'
_computing_structure_solution 'SHELXL-2014/7 (Sheldrick, 2014)'
_diffrn_ambient_temperature 293(2)
_diffrn_measured_fraction_theta_full 0.999
_diffrn_measured_fraction_theta_max 0.983
_diffrn_measurement_device_type 'Bruker APEX-II CCD'
_diffrn_measurement_method '\f and \w scans'
_diffrn_radiation_type MoK\a
_diffrn_radiation_wavelength 0.71073
_diffrn_reflns_av_R_equivalents 0.1545
_diffrn_reflns_av_unetI/netI 0.1755
_diffrn_reflns_laue_measured_fraction_full 0.999
_diffrn_reflns_laue_measured_fraction_max 0.983
_diffrn_reflns_limit_h_max 29
_diffrn_reflns_limit_h_min -22
_diffrn_reflns_limit_k_max 19
_diffrn_reflns_limit_k_min -20
_diffrn_reflns_limit_l_max 28
_diffrn_reflns_limit_l_min -28
_diffrn_reflns_number 23802
_diffrn_reflns_point_group_measured_fraction_full 0.999
_diffrn_reflns_point_group_measured_fraction_max 0.983
_diffrn_reflns_theta_full 25.242
_diffrn_reflns_theta_max 26.197
_diffrn_reflns_theta_min 1.587
_exptl_absorpt_coefficient_mu 2.079
_exptl_absorpt_correction_T_max 0.646
_exptl_absorpt_correction_T_min 0.626
_exptl_absorpt_correction_type multi-scan
_exptl_absorpt_process_details (sadabs;bruker,2000)
_exptl_crystal_colour green
_exptl_crystal_density_diffrn 1.442
_exptl_crystal_description block
_exptl_crystal_F_000 3464
_exptl_crystal_size_max 0.23
_exptl_crystal_size_mid 0.22
_exptl_crystal_size_min 0.21
_refine_diff_density_max 1.030
_refine_diff_density_min -0.647
_refine_diff_density_rms 0.132
_refine_ls_extinction_method none
_refine_ls_goodness_of_fit_ref 0.991
_refine_ls_hydrogen_treatment constr
_refine_ls_matrix_type full
_refine_ls_number_parameters 420
_refine_ls_number_reflns 7733
_refine_ls_number_restraints 298
_refine_ls_restrained_S_all 1.010
_refine_ls_R_factor_all 0.2204
_refine_ls_R_factor_gt 0.0899
_refine_ls_shift/su_max 0.000
_refine_ls_shift/su_mean 0.000
_refine_ls_structure_factor_coef Fsqd
_refine_ls_weighting_details 'w=1/[\s^2^(Fo^2^)+(0.1674P)^2^] where P=(Fo^2^+2Fc^2^)/3'
_refine_ls_weighting_scheme calc
_refine_ls_wR_factor_gt 0.2499
_refine_ls_wR_factor_ref 0.3214
_reflns_Friedel_coverage 0.000
_reflns_number_gt 3115
_reflns_number_total 7733
_reflns_threshold_expression 'I > 2\s(I)'
_cod_data_source_file c5dt01382h2.cif
_cod_data_source_block Y2Cu2
_cod_depositor_comments 'Adding full bibliography for 1520123--1520137.cif.'
_cod_database_code 1520135
_audit_block_doi 10.5517/cc14htl1
_shelx_shelxl_version_number 2014/7
_shelx_space_group_comment
;
The symmetry employed for this shelxl refinement is uniquely defined
by the following loop, which should always be used as a source of
symmetry information in preference to the above space-group names.
They are only intended as comments.
;

loop_
_space_group_symop_operation_xyz
'x, y, z'
'-x, y, -z+1/2'
'x+1/2, y+1/2, z'
'-x+1/2, y+1/2, -z+1/2'
'-x, -y, -z'
'x, -y, z-1/2'
'-x+1/2, -y+1/2, -z'
'x+1/2, -y+1/2, z-1/2'

loop_
_atom_site_label
_atom_site_type_symbol
_atom_site_fract_x
_atom_site_fract_y
_atom_site_fract_z
_atom_site_U_iso_or_equiv
_atom_site_adp_type
_atom_site_occupancy
_atom_site_site_symmetry_order
_atom_site_calc_flag
_atom_site_refinement_flags_posn
_atom_site_refinement_flags_adp
C1 C 0.1463(6) 0.2284(9) 0.0455(7) 0.122(6) Uani 1 1 d . U
H1A H 0.1390 0.2831 0.0533 0.183 Uiso 1 1 calc DR U
H1B H 0.1175 0.1937 0.0522 0.183 Uiso 1 1 calc R U
H1C H 0.1378 0.2229 0.0004 0.183 Uiso 1 1 calc R U
C2 C 0.2598(3) 0.2561(5) 0.0933(4) 0.070(3) Uani 1 1 d G U
C3 C 0.2477(4) 0.3235(5) 0.0531(4) 0.097(4) Uani 1 1 d G U
H3 H 0.2050 0.3380 0.0225 0.117 Uiso 1 1 calc DR U
C4 C 0.2997(5) 0.3693(4) 0.0588(4) 0.110(5) Uani 1 1 d G U
H4 H 0.2916 0.4144 0.0320 0.132 Uiso 1 1 calc R U
C5 C 0.3637(4) 0.3477(5) 0.1046(5) 0.105(5) Uani 1 1 d G U
H5 H 0.3984 0.3783 0.1085 0.126 Uiso 1 1 calc R U
C6 C 0.3757(3) 0.2803(5) 0.1448(4) 0.067(3) Uani 1 1 d G U
C7 C 0.3237(4) 0.2345(4) 0.1391(3) 0.059(3) Uani 1 1 d G U
C8 C 0.4440(6) 0.2606(7) 0.1918(6) 0.068(3) Uani 1 1 d . U
H8 H 0.4750 0.2984 0.1959 0.082 Uiso 1 1 calc R U
C9 C 0.2150(6) -0.0279(9) 0.2838(8) 0.106(5) Uani 1 1 d . U
H9A H 0.2153 -0.0855 0.2858 0.159 Uiso 1 1 calc DR U
H9B H 0.1728 -0.0098 0.2495 0.159 Uiso 1 1 calc R U
H9C H 0.2238 -0.0062 0.3261 0.159 Uiso 1 1 calc R U
C10 C 0.3259(3) -0.0303(5) 0.3078(4) 0.075(3) Uani 1 1 d G U
C11 C 0.3436(4) -0.0808(6) 0.3622(5) 0.115(5) Uani 1 1 d G U
H11 H 0.3133 -0.0937 0.3754 0.138 Uiso 1 1 calc DR U
C12 C 0.4066(5) -0.1122(6) 0.3967(4) 0.147(7) Uani 1 1 d G U
H12 H 0.4184 -0.1460 0.4330 0.176 Uiso 1 1 calc R U
C13 C 0.4519(4) -0.0930(6) 0.3768(5) 0.118(5) Uani 1 1 d G U
H13 H 0.4941 -0.1139 0.3999 0.142 Uiso 1 1 calc R U
C14 C 0.4342(3) -0.0424(5) 0.3225(4) 0.069(3) Uani 1 1 d G U
C15 C 0.3712(3) -0.0111(4) 0.2880(3) 0.059(3) Uani 1 1 d G U
C16 C 0.4806(5) -0.0299(6) 0.3013(6) 0.064(3) Uani 1 1 d . U
H16 H 0.5175 -0.0626 0.3192 0.077 Uiso 1 1 calc R U
C17 C 0.1524(7) -0.0227(10) 0.0731(8) 0.082(4) Uani 1 1 d . U
C18 C 0.1044(4) -0.0787(6) 0.0208(4) 0.079(4) Uani 1 1 d G U
C19 C 0.1182(4) -0.1603(6) 0.0238(5) 0.115(5) Uani 1 1 d G U
H19 H 0.1577 -0.1801 0.0579 0.138 Uiso 1 1 calc R U
C20 C 0.0730(6) -0.2122(5) -0.0241(6) 0.131(6) Uani 1 1 d G U
H20 H 0.0822 -0.2668 -0.0221 0.157 Uiso 1 1 calc R U
C21 C 0.0140(5) -0.1826(7) -0.0750(5) 0.139(6) Uani 1 1 d G U
H21 H -0.0163 -0.2173 -0.1071 0.167 Uiso 1 1 calc R U
C22 C 0.0002(4) -0.1009(7) -0.0781(5) 0.115(5) Uani 1 1 d G U
H22 H -0.0393 -0.0811 -0.1121 0.138 Uiso 1 1 calc R U
C23 C 0.0454(5) -0.0490(5) -0.0302(5) 0.120(6) Uani 1 1 d G U
H23 H 0.0362 0.0056 -0.0322 0.144 Uiso 1 1 calc R U
C24 C 0.1966(7) 0.1711(9) 0.2266(6) 0.079(4) Uani 1 1 d . U
C25 C 0.1705(4) 0.2208(6) 0.2642(4) 0.079(4) Uani 1 1 d G U
C26 C 0.1152(4) 0.1925(5) 0.2648(4) 0.104(5) Uani 1 1 d G U
H26 H 0.0939 0.1468 0.2405 0.125 Uiso 1 1 calc R U
C27 C 0.0918(4) 0.2325(7) 0.3016(5) 0.114(5) Uani 1 1 d G U
H27 H 0.0547 0.2135 0.3019 0.137 Uiso 1 1 calc R U
C28 C 0.1236(5) 0.3008(6) 0.3379(5) 0.116(5) Uani 1 1 d G U
H28 H 0.1079 0.3275 0.3625 0.139 Uiso 1 1 calc R U
C29 C 0.1789(5) 0.3291(5) 0.3374(4) 0.102(5) Uani 1 1 d G U
H29 H 0.2003 0.3748 0.3617 0.122 Uiso 1 1 calc R U
C30 C 0.2024(4) 0.2891(6) 0.3006(5) 0.084(4) Uani 1 1 d G U
H30 H 0.2394 0.3081 0.3002 0.101 Uiso 1 1 calc R U
C31 C 0.3315(5) 0.0242(7) 0.0838(5) 0.051(3) Uani 1 1 d . U
C32 C 0.3225(4) -0.0302(5) 0.0277(3) 0.061(3) Uani 1 1 d G U
C33 C 0.2679(4) -0.0794(5) -0.0055(4) 0.074(4) Uani 1 1 d G U
H33 H 0.2360 -0.0796 0.0071 0.089 Uiso 1 1 calc R U
C34 C 0.2610(4) -0.1282(5) -0.0575(4) 0.108(5) Uani 1 1 d G U
H34 H 0.2245 -0.1612 -0.0798 0.130 Uiso 1 1 calc R U
C35 C 0.3087(5) -0.1279(5) -0.0764(4) 0.111(5) Uani 1 1 d G U
H35 H 0.3041 -0.1606 -0.1112 0.133 Uiso 1 1 calc R U
C36 C 0.3633(5) -0.0787(6) -0.0431(5) 0.118(5) Uani 1 1 d G U
H36 H 0.3953 -0.0784 -0.0557 0.141 Uiso 1 1 calc R U
C37 C 0.3703(3) -0.0298(5) 0.0089(4) 0.085(4) Uani 1 1 d G U
H37 H 0.4068 0.0031 0.0311 0.102 Uiso 1 1 calc R U
Cu1 Cu 0.40769(5) 0.10452(7) 0.21652(6) 0.0492(4) Uani 1 1 d . .
N1 N 0.4749(3) 0.0243(5) 0.2586(4) 0.047(2) Uani 1 1 d . .
N2 N 0.4665(4) 0.1968(5) 0.2284(4) 0.047(2) Uani 1 1 d . .
O1 O 0.2134(3) 0.2066(5) 0.0913(4) 0.078(3) Uani 1 1 d . U
O2 O 0.3323(3) 0.1723(4) 0.1777(3) 0.0582(19) Uani 1 1 d . U
O3 O 0.2648(3) -0.0009(5) 0.2687(4) 0.080(3) Uani 1 1 d . U
O4 O 0.3510(3) 0.0377(4) 0.2374(3) 0.0535(18) Uani 1 1 d . U
O5 O 0.1954(4) -0.0485(6) 0.1298(4) 0.089(3) Uani 1 1 d . U
O6 O 0.1499(4) 0.0507(6) 0.0603(4) 0.085(3) Uani 1 1 d . U
O7 O 0.1614(4) 0.1192(6) 0.1836(4) 0.094(3) Uani 1 1 d . U
O8 O 0.2543(4) 0.1846(6) 0.2395(4) 0.083(3) Uani 1 1 d . U
O9 O 0.2818(3) 0.0312(5) 0.0915(3) 0.067(2) Uani 1 1 d . U
O10 O 0.3849(3) 0.0563(5) 0.1193(3) 0.060(2) Uani 1 1 d . U
Y1 Y 0.24608(5) 0.08266(8) 0.16136(5) 0.0639(4) Uani 1 1 d . .
O11 O 0.4854(13) 0.1663(15) 0.3939(13) 0.359(14) Uani 1 1 d D U
O12 O 0.3867(12) 0.2864(14) 0.3268(11) 0.320(12) Uani 1 1 d D U

loop_
_atom_site_aniso_label
_atom_site_aniso_U_11
_atom_site_aniso_U_22
_atom_site_aniso_U_33
_atom_site_aniso_U_23
_atom_site_aniso_U_13
_atom_site_aniso_U_12
C1 0.073(8) 0.105(10) 0.123(11) -0.029(9) 0.000(8) 0.044(8)
C2 0.075(7) 0.066(7) 0.048(6) 0.001(5) 0.015(5) 0.031(6)
C3 0.103(8) 0.101(8) 0.072(7) -0.003(6) 0.032(6) 0.049(7)
C4 0.126(9) 0.098(8) 0.098(8) 0.014(7) 0.048(7) 0.023(7)
C5 0.111(8) 0.092(8) 0.109(8) 0.022(7) 0.053(7) 0.011(7)
C6 0.071(6) 0.064(6) 0.065(6) 0.017(5) 0.034(5) 0.017(5)
C7 0.057(6) 0.065(6) 0.049(5) -0.004(5) 0.021(5) 0.025(5)
C8 0.068(6) 0.060(6) 0.082(7) 0.000(6) 0.042(5) -0.002(5)
C9 0.066(8) 0.142(11) 0.124(11) -0.008(9) 0.058(8) -0.027(8)
C10 0.057(6) 0.096(7) 0.074(7) 0.020(6) 0.035(5) -0.003(6)
C11 0.087(8) 0.148(9) 0.124(9) 0.042(7) 0.064(7) -0.015(7)
C12 0.123(10) 0.173(11) 0.158(11) 0.065(8) 0.080(8) -0.011(8)
C13 0.096(8) 0.127(9) 0.123(9) 0.063(7) 0.049(7) -0.006(7)
C14 0.054(7) 0.066(8) 0.085(9) 0.034(7) 0.034(7) 0.000(6)
C15 0.049(6) 0.074(8) 0.045(6) 0.011(6) 0.017(5) -0.011(6)
C16 0.044(6) 0.049(7) 0.081(8) 0.023(6) 0.017(6) -0.009(5)
C17 0.063(7) 0.108(7) 0.079(8) -0.015(7) 0.037(6) -0.005(7)
C18 0.051(6) 0.114(8) 0.066(7) -0.016(6) 0.025(5) -0.006(6)
C19 0.113(9) 0.117(9) 0.099(8) 0.004(7) 0.040(7) -0.037(7)
C20 0.134(9) 0.120(9) 0.121(9) 0.011(7) 0.050(7) -0.036(8)
C21 0.124(9) 0.149(10) 0.143(10) 0.017(8) 0.066(8) -0.029(8)
C22 0.087(8) 0.141(9) 0.101(9) -0.021(7) 0.035(7) -0.009(7)
C23 0.104(9) 0.141(9) 0.109(9) -0.029(7) 0.048(7) 0.008(7)
C24 0.066(8) 0.129(12) 0.043(7) 0.007(8) 0.027(6) 0.031(9)
C25 0.050(7) 0.140(12) 0.042(6) 0.011(7) 0.019(5) 0.031(8)
C26 0.082(7) 0.127(9) 0.093(8) -0.021(7) 0.036(6) 0.012(7)
C27 0.086(8) 0.151(10) 0.121(9) -0.018(7) 0.063(7) 0.008(7)
C28 0.110(9) 0.129(9) 0.111(9) -0.017(7) 0.056(7) 0.028(7)
C29 0.121(9) 0.102(8) 0.093(8) 0.001(6) 0.061(7) 0.012(7)
C30 0.097(7) 0.081(7) 0.077(7) -0.010(6) 0.045(6) 0.013(6)
C31 0.043(6) 0.070(8) 0.042(6) 0.006(6) 0.022(5) 0.010(6)
C32 0.067(7) 0.068(7) 0.045(6) -0.004(6) 0.026(6) 0.010(6)
C33 0.054(7) 0.091(9) 0.061(7) -0.013(7) 0.016(6) 0.001(7)
C34 0.094(8) 0.105(8) 0.105(8) -0.025(7) 0.033(6) 0.006(7)
C35 0.106(8) 0.116(9) 0.102(8) -0.028(7) 0.045(7) 0.004(7)
C36 0.106(8) 0.140(9) 0.120(9) -0.034(7) 0.065(7) 0.009(7)
C37 0.082(7) 0.107(8) 0.072(7) -0.020(6) 0.042(6) 0.005(6)
Cu1 0.0378(7) 0.0572(8) 0.0476(8) 0.0070(6) 0.0174(6) 0.0053(6)
N1 0.034(4) 0.053(5) 0.049(5) 0.002(4) 0.017(4) -0.004(4)
N2 0.047(4) 0.046(5) 0.045(5) 0.005(4) 0.020(4) 0.007(4)
O1 0.043(4) 0.108(7) 0.055(5) -0.013(5) 0.004(4) 0.027(5)
O2 0.044(4) 0.073(5) 0.053(4) 0.013(4) 0.021(3) 0.015(4)
O3 0.046(4) 0.134(8) 0.066(5) -0.002(5) 0.034(4) -0.006(5)
O4 0.035(4) 0.078(5) 0.048(4) 0.004(4) 0.021(3) -0.001(4)
O5 0.058(5) 0.152(9) 0.043(5) -0.008(5) 0.016(4) -0.005(5)
O6 0.040(4) 0.138(7) 0.054(5) -0.025(5) 0.007(4) 0.011(5)
O7 0.044(4) 0.164(9) 0.062(5) -0.050(6) 0.017(4) -0.004(5)
O8 0.054(5) 0.128(7) 0.065(5) -0.027(5) 0.028(4) 0.004(5)
O9 0.046(4) 0.098(6) 0.051(4) -0.008(4) 0.019(4) 0.007(4)
O10 0.045(4) 0.092(6) 0.039(4) -0.012(4) 0.019(3) -0.001(4)
Y1 0.0350(6) 0.1051(10) 0.0443(6) -0.0128(6) 0.0142(5) 0.0053(6)
O11 0.42(2) 0.38(2) 0.37(2) -0.019(16) 0.268(17) -0.022(16)
O12 0.35(2) 0.365(19) 0.239(16) -0.037(15) 0.147(14) -0.004(16)

loop_
_atom_type_symbol
_atom_type_description
_atom_type_scat_dispersion_real
_atom_type_scat_dispersion_imag
_atom_type_scat_source
C C 0.0033 0.0016 'International Tables Vol C Tables 4.2.6.8 and 6.1.1.4'
H H 0.0000 0.0000 'International Tables Vol C Tables 4.2.6.8 and 6.1.1.4'
Cu Cu 0.3201 1.2651 'International Tables Vol C Tables 4.2.6.8 and 6.1.1.4'
N N 0.0061 0.0033 'International Tables Vol C Tables 4.2.6.8 and 6.1.1.4'
O O 0.0106 0.0060 'International Tables Vol C Tables 4.2.6.8 and 6.1.1.4'
Y Y -2.7962 3.5667 'International Tables Vol C Tables 4.2.6.8 and 6.1.1.4'

loop_
_geom_angle_atom_site_label_1
_geom_angle_atom_site_label_2
_geom_angle_atom_site_label_3
_geom_angle
_geom_angle_site_symmetry_1
_geom_angle_site_symmetry_3
O1 C1 H1A 109.5 . .
O1 C1 H1B 109.5 . .
H1A C1 H1B 109.5 . .
O1 C1 H1C 109.5 . .
H1A C1 H1C 109.5 . .
H1B C1 H1C 109.5 . .
O1 C2 C3 125.2(6) . .
O1 C2 C7 114.8(6) . .
C3 C2 C7 120.0 . .
C2 C3 C4 120.0 . .
C2 C3 H3 120.0 . .
C4 C3 H3 120.0 . .
C5 C4 C3 120.0 . .
C5 C4 H4 120.0 . .
C3 C4 H4 120.0 . .
C4 C5 C6 120.0 . .
C4 C5 H5 120.0 . .
C6 C5 H5 120.0 . .
C7 C6 C5 120.0 . .
C7 C6 C8 122.6(7) . .
C5 C6 C8 117.4(7) . .
O2 C7 C6 122.4(6) . .
O2 C7 C2 117.5(6) . .
C6 C7 C2 120.0 . .
N2 C8 C6 127.6(10) . .
N2 C8 H8 116.2 . .
C6 C8 H8 116.2 . .
O3 C9 H9A 109.5 . .
O3 C9 H9B 109.5 . .
H9A C9 H9B 109.5 . .
O3 C9 H9C 109.5 . .
H9A C9 H9C 109.5 . .
H9B C9 H9C 109.5 . .
O3 C10 C11 124.2(6) . .
O3 C10 C15 115.7(6) . .
C11 C10 C15 120.0 . .
C12 C11 C10 120.0 . .
C12 C11 H11 120.0 . .
C10 C11 H11 120.0 . .
C13 C12 C11 120.0 . .
C13 C12 H12 120.0 . .
C11 C12 H12 120.0 . .
C12 C13 C14 120.0 . .
C12 C13 H13 120.0 . .
C14 C13 H13 120.0 . .
C13 C14 C15 120.0 . .
C13 C14 C16 117.6(7) . .
C15 C14 C16 122.3(7) . .
O4 C15 C14 124.0(6) . .
O4 C15 C10 116.0(6) . .
C14 C15 C10 120.0 . .
N1 C16 C14 124.0(10) . .
N1 C16 H16 118.0 . .
C14 C16 H16 118.0 . .
O6 C17 O5 119.6(14) . .
O6 C17 C18 119.3(13) . .
O5 C17 C18 121.2(14) . .
O6 C17 Y1 58.7(7) . .
O5 C17 Y1 61.2(8) . .
C18 C17 Y1 174.4(9) . .
C19 C18 C23 120.0 . .
C19 C18 C17 120.2(10) . .
C23 C18 C17 119.8(10) . .
C20 C19 C18 120.0 . .
C20 C19 H19 120.0 . .
C18 C19 H19 120.0 . .
C19 C20 C21 120.0 . .
C19 C20 H20 120.0 . .
C21 C20 H20 120.0 . .
C22 C21 C20 120.0 . .
C22 C21 H21 120.0 . .
C20 C21 H21 120.0 . .
C23 C22 C21 120.0 . .
C23 C22 H22 120.0 . .
C21 C22 H22 120.0 . .
C22 C23 C18 120.0 . .
C22 C23 H23 120.0 . .
C18 C23 H23 120.0 . .
O8 C24 O7 121.1(11) . .
O8 C24 C25 117.3(12) . .
O7 C24 C25 121.6(11) . .
O8 C24 Y1 61.5(6) . .
O7 C24 Y1 59.6(6) . .
C25 C24 Y1 178.7(9) . .
C26 C25 C30 120.0 . .
C26 C25 C24 117.5(9) . .
C30 C25 C24 122.4(9) . .
C27 C26 C25 120.0 . .
C27 C26 H26 120.0 . .
C25 C26 H26 120.0 . .
C26 C27 C28 120.0 . .
C26 C27 H27 120.0 . .
C28 C27 H27 120.0 . .
C29 C28 C27 120.0 . .
C29 C28 H28 120.0 . .
C27 C28 H28 120.0 . .
C28 C29 C30 120.0 . .
C28 C29 H29 120.0 . .
C30 C29 H29 120.0 . .
C29 C30 C25 120.0 . .
C29 C30 H30 120.0 . .
C25 C30 H30 120.0 . .
O10 C31 O9 125.0(10) . .
O10 C31 C32 119.6(9) . .
O9 C31 C32 115.4(9) . .
C33 C32 C37 120.0 . .
C33 C32 C31 121.6(7) . .
C37 C32 C31 118.4(7) . .
C34 C33 C32 120.0 . .
C34 C33 H33 120.0 . .
C32 C33 H33 120.0 . .
C33 C34 C35 120.0 . .
C33 C34 H34 120.0 . .
C35 C34 H34 120.0 . .
C36 C35 C34 120.0 . .
C36 C35 H35 120.0 . .
C34 C35 H35 120.0 . .
C37 C36 C35 120.0 . .
C37 C36 H36 120.0 . .
C35 C36 H36 120.0 . .
C36 C37 C32 120.0 . .
C36 C37 H37 120.0 . .
C32 C37 H37 120.0 . .
O2 Cu1 N1 170.5(3) . .
O2 Cu1 O4 82.1(3) . .
N1 Cu1 O4 88.4(3) . .
O2 Cu1 N2 91.7(3) . .
N1 Cu1 N2 97.2(3) . .
O4 Cu1 N2 155.4(3) . .
O2 Cu1 O10 92.2(3) . .
N1 Cu1 O10 89.1(3) . .
O4 Cu1 O10 101.1(3) . .
N2 Cu1 O10 103.0(3) . .
O2 Cu1 Y1 43.6(2) . .
N1 Cu1 Y1 127.2(2) . .
O4 Cu1 Y1 42.18(19) . .
N2 Cu1 Y1 135.2(2) . .
O10 Cu1 Y1 85.23(19) . .
C16 N1 N1 115.2(8) . 2_655
C16 N1 Cu1 128.2(7) . .
N1 N1 Cu1 116.7(5) 2_655 .
C8 N2 N2 114.8(7) . 2_655
C8 N2 Cu1 120.8(7) . .
N2 N2 Cu1 124.3(4) 2_655 .
C2 O1 C1 116.2(10) . .
C2 O1 Y1 119.9(5) . .
C1 O1 Y1 123.8(9) . .
C7 O2 Cu1 125.2(5) . .
C7 O2 Y1 123.5(5) . .
Cu1 O2 Y1 103.0(3) . .
C10 O3 C9 116.6(9) . .
C10 O3 Y1 115.8(5) . .
C9 O3 Y1 126.9(7) . .
C15 O4 Cu1 125.4(5) . .
C15 O4 Y1 130.9(5) . .
Cu1 O4 Y1 103.2(3) . .
C17 O5 Y1 91.6(9) . .
C17 O6 Y1 94.5(9) . .
C24 O7 Y1 92.9(7) . .
C24 O8 Y1 91.2(8) . .
C31 O9 Y1 143.7(7) . .
C31 O10 Cu1 119.5(6) . .
O9 Y1 O4 77.9(2) . .
O9 Y1 O6 74.5(3) . .
O4 Y1 O6 143.8(3) . .
O9 Y1 O7 151.5(3) . .
O4 Y1 O7 127.6(3) . .
O6 Y1 O7 76.9(3) . .
O9 Y1 O2 76.6(3) . .
O4 Y1 O2 65.3(2) . .
O6 Y1 O2 128.2(3) . .
O7 Y1 O2 123.0(3) . .
O9 Y1 O8 148.9(3) . .
O4 Y1 O8 90.1(3) . .
O6 Y1 O8 125.2(3) . .
O7 Y1 O8 54.7(3) . .
O2 Y1 O8 72.3(3) . .
O9 Y1 O5 75.6(3) . .
O4 Y1 O5 96.7(3) . .
O6 Y1 O5 54.1(3) . .
O7 Y1 O5 87.4(3) . .
O2 Y1 O5 149.6(3) . .
O8 Y1 O5 134.8(3) . .
O9 Y1 O1 87.6(3) . .
O4 Y1 O1 128.6(3) . .
O6 Y1 O1 73.3(3) . .
O7 Y1 O1 84.6(3) . .
O2 Y1 O1 63.3(2) . .
O8 Y1 O1 77.6(3) . .
O5 Y1 O1 127.1(3) . .
O9 Y1 O3 120.0(3) . .
O4 Y1 O3 60.8(2) . .
O6 Y1 O3 115.5(3) . .
O7 Y1 O3 72.8(3) . .
O2 Y1 O3 116.1(2) . .
O8 Y1 O3 76.1(3) . .
O5 Y1 O3 68.9(3) . .
O1 Y1 O3 152.1(3) . .
O9 Y1 C24 167.9(3) . .
O4 Y1 C24 109.8(3) . .
O6 Y1 C24 101.6(4) . .
O7 Y1 C24 27.4(3) . .
O2 Y1 C24 97.9(4) . .
O8 Y1 C24 27.3(3) . .
O5 Y1 C24 111.7(4) . .
O1 Y1 C24 80.4(3) . .
O3 Y1 C24 72.0(3) . .
O9 Y1 C17 71.7(3) . .
O4 Y1 C17 120.7(4) . .
O6 Y1 C17 26.8(3) . .
O7 Y1 C17 82.7(4) . .
O2 Y1 C17 144.7(3) . .
O8 Y1 C17 137.4(3) . .
O5 Y1 C17 27.3(4) . .
O1 Y1 C17 99.9(4) . .
O3 Y1 C17 93.2(4) . .
C24 Y1 C17 110.1(4) . .
O9 Y1 Cu1 64.69(18) . .
O4 Y1 Cu1 34.62(17) . .
O6 Y1 Cu1 138.0(2) . .
O7 Y1 Cu1 143.3(2) . .
O2 Y1 Cu1 33.42(16) . .
O8 Y1 Cu1 89.15(19) . .
O5 Y1 Cu1 120.3(2) . .
O1 Y1 Cu1 94.74(18) . .
O3 Y1 Cu1 94.02(15) . .
C24 Y1 Cu1 116.2(3) . .
C17 Y1 Cu1 133.1(3) . .

loop_
_geom_bond_atom_site_label_1
_geom_bond_atom_site_label_2
_geom_bond_distance
_geom_bond_site_symmetry_2
C1 O1 1.443(13) .
C1 H1A 0.9600 .
C1 H1B 0.9600 .
C1 H1C 0.9600 .
C2 O1 1.351(11) .
C2 C3 1.3900 .
C2 C7 1.3900 .
C3 C4 1.3900 .
C3 H3 0.9300 .
C4 C5 1.3900 .
C4 H4 0.9300 .
C5 C6 1.3900 .
C5 H5 0.9300 .
C6 C7 1.3900 .
C6 C8 1.462(13) .
C7 O2 1.315(9) .
C8 N2 1.295(13) .
C8 H8 0.9300 .
C9 O3 1.448(13) .
C9 H9A 0.9600 .
C9 H9B 0.9600 .
C9 H9C 0.9600 .
C10 O3 1.354(9) .
C10 C11 1.3900 .
C10 C15 1.3900 .
C11 C12 1.3900 .
C11 H11 0.9300 .
C12 C13 1.3900 .
C12 H12 0.9300 .
C13 C14 1.3900 .
C13 H13 0.9300 .
C14 C15 1.3900 .
C14 C16 1.416(12) .
C15 O4 1.301(8) .
C16 N1 1.290(12) .
C16 H16 0.9300 .
C17 O6 1.251(15) .
C17 O5 1.266(16) .
C17 C18 1.498(16) .
C17 Y1 2.761(15) .
C18 C19 1.3900 .
C18 C23 1.3900 .
C19 C20 1.3900 .
C19 H19 0.9300 .
C20 C21 1.3900 .
C20 H20 0.9300 .
C21 C22 1.3900 .
C21 H21 0.9300 .
C22 C23 1.3900 .
C22 H22 0.9300 .
C23 H23 0.9300 .
C24 O8 1.258(14) .
C24 O7 1.265(15) .
C24 C25 1.530(13) .
C24 Y1 2.742(12) .
C25 C26 1.3900 .
C25 C30 1.3900 .
C26 C27 1.3900 .
C26 H26 0.9300 .
C27 C28 1.3900 .
C27 H27 0.9300 .
C28 C29 1.3900 .
C28 H28 0.9300 .
C29 C30 1.3900 .
C29 H29 0.9300 .
C30 H30 0.9300 .
C31 O10 1.231(11) .
C31 O9 1.272(11) .
C31 C32 1.504(12) .
C32 C33 1.3900 .
C32 C37 1.3900 .
C33 C34 1.3900 .
C33 H33 0.9300 .
C34 C35 1.3900 .
C34 H34 0.9300 .
C35 C36 1.3900 .
C35 H35 0.9300 .
C36 C37 1.3900 .
C36 H36 0.9300 .
C37 H37 0.9300 .
Cu1 O2 1.909(7) .
Cu1 N1 1.924(8) .
Cu1 O4 1.971(7) .
Cu1 N2 1.993(8) .
Cu1 O10 2.180(7) .
Cu1 Y1 3.378(2) .
N1 N1 1.420(15) 2_655
N2 N2 1.387(14) 2_655
O1 Y1 2.493(9) .
O2 Y1 2.391(7) .
O3 Y1 2.678(8) .
O4 Y1 2.330(6) .
O5 Y1 2.419(10) .
O6 Y1 2.366(7) .
O7 Y1 2.369(8) .
O8 Y1 2.410(8) .
O9 Y1 2.318(7) .

loop_
_geom_torsion_atom_site_label_1
_geom_torsion_atom_site_label_2
_geom_torsion_atom_site_label_3
_geom_torsion_atom_site_label_4
_geom_torsion
_geom_torsion_site_symmetry_4
O1 C2 C3 C4 -178.8(8) .
C7 C2 C3 C4 0.0 .
C2 C3 C4 C5 0.0 .
C3 C4 C5 C6 0.0 .
C4 C5 C6 C7 0.0 .
C4 C5 C6 C8 179.8(8) .
C5 C6 C7 O2 -177.1(8) .
C8 C6 C7 O2 3.1(10) .
C5 C6 C7 C2 0.0 .
C8 C6 C7 C2 -179.8(9) .
O1 C2 C7 O2 -3.8(8) .
C3 C2 C7 O2 177.2(7) .
O1 C2 C7 C6 178.9(8) .
C3 C2 C7 C6 0.0 .
C7 C6 C8 N2 7.8(15) .
C5 C6 C8 N2 -172.1(9) .
O3 C10 C11 C12 175.8(10) .
C15 C10 C11 C12 0.0 .
C10 C11 C12 C13 0.0 .
C11 C12 C13 C14 0.0 .
C12 C13 C14 C15 0.0 .
C12 C13 C14 C16 -175.2(9) .
C13 C14 C15 O4 178.7(9) .
C16 C14 C15 O4 -6.3(11) .
C13 C14 C15 C10 0.0 .
C16 C14 C15 C10 175.0(10) .
O3 C10 C15 O4 5.0(9) .
C11 C10 C15 O4 -178.8(8) .
O3 C10 C15 C14 -176.1(9) .
C11 C10 C15 C14 0.0 .
C13 C14 C16 N1 -169.1(9) .
C15 C14 C16 N1 15.8(15) .
O6 C17 C18 C19 158.8(10) .
O5 C17 C18 C19 -21.2(16) .
O6 C17 C18 C23 -22.4(15) .
O5 C17 C18 C23 157.6(10) .
C23 C18 C19 C20 0.0 .
C17 C18 C19 C20 178.8(10) .
C18 C19 C20 C21 0.0 .
C19 C20 C21 C22 0.0 .
C20 C21 C22 C23 0.0 .
C21 C22 C23 C18 0.0 .
C19 C18 C23 C22 0.0 .
C17 C18 C23 C22 -178.8(10) .
O8 C24 C25 C26 -162.7(9) .
O7 C24 C25 C26 18.2(15) .
O8 C24 C25 C30 13.2(14) .
O7 C24 C25 C30 -165.9(10) .
C30 C25 C26 C27 0.0 .
C24 C25 C26 C27 176.0(8) .
C25 C26 C27 C28 0.0 .
C26 C27 C28 C29 0.0 .
C27 C28 C29 C30 0.0 .
C28 C29 C30 C25 0.0 .
C26 C25 C30 C29 0.0 .
C24 C25 C30 C29 -175.8(9) .
O10 C31 C32 C33 167.6(8) .
O9 C31 C32 C33 -10.3(12) .
O10 C31 C32 C37 -13.1(12) .
O9 C31 C32 C37 169.0(8) .
C37 C32 C33 C34 0.0 .
C31 C32 C33 C34 179.3(8) .
C32 C33 C34 C35 0.0 .
C33 C34 C35 C36 0.0 .
C34 C35 C36 C37 0.0 .
C35 C36 C37 C32 0.0 .
C33 C32 C37 C36 0.0 .
C31 C32 C37 C36 -179.3(8) .
C14 C16 N1 N1 -176.9(10) 2_655
C14 C16 N1 Cu1 3.7(16) .
C6 C8 N2 N2 -176.1(10) 2_655
C6 C8 N2 Cu1 8.0(15) .
C3 C2 O1 C1 -2.6(12) .
C7 C2 O1 C1 178.5(8) .
C3 C2 O1 Y1 175.1(4) .
C7 C2 O1 Y1 -3.8(8) .
C6 C7 O2 Cu1 -29.7(9) .
C2 C7 O2 Cu1 153.2(5) .
C6 C7 O2 Y1 -172.4(4) .
C2 C7 O2 Y1 10.4(8) .
C11 C10 O3 C9 -3.0(13) .
C15 C10 O3 C9 172.9(9) .
C11 C10 O3 Y1 -174.1(5) .
C15 C10 O3 Y1 1.8(9) .
C14 C15 O4 Cu1 -20.9(10) .
C10 C15 O4 Cu1 157.9(5) .
C14 C15 O4 Y1 169.2(5) .
C10 C15 O4 Y1 -12.1(10) .
O6 C17 O5 Y1 -5.9(13) .
C18 C17 O5 Y1 174.1(10) .
O5 C17 O6 Y1 6.1(13) .
C18 C17 O6 Y1 -173.9(10) .
O8 C24 O7 Y1 1.5(13) .
C25 C24 O7 Y1 -179.4(10) .
O7 C24 O8 Y1 -1.5(13) .
C25 C24 O8 Y1 179.4(9) .
O10 C31 O9 Y1 -6(2) .
C32 C31 O9 Y1 171.4(8) .
O9 C31 O10 Cu1 16.1(14) .
C32 C31 O10 Cu1 -161.7(6) .
